data_7248523
loop_
_publ_author_name
'Guan, Ming-Xue'
'Li, Hui-Zi'
'Li, Shangda'
'Yang, Han-Jiang'
'Wang, Fei'
'Zhang, Jian'

_publ_section_title
;
 Syntheses, crystal structures and properties of a series of isostructural
 lanthanide organic frameworks
;
_journal_issue 21
_journal_name_full CrystEngComm
_journal_page_first 2770
_journal_page_last 2774
_journal_paper_doi 10.1039/D4CE00292J
_journal_volume 26
_journal_year 2024
_chemical_formula_moiety 'C24 H22 Ce O11, H2 O'
_chemical_formula_sum 'C24 H24 Ce O12'
_chemical_formula_weight 644.55
_space_group_crystal_system monoclinic
_space_group_IT_number 14
_space_group_name_Hall '-P 2ybc'
_space_group_name_H-M_alt 'P 1 21/c 1'
_atom_sites_solution_hydrogens mixed
_atom_sites_solution_primary dual
_audit_creation_date 2023-04-20
_audit_creation_method
;
Olex2 1.5
(compiled 2023.03.06 svn.rbb2c1857 for OlexSys, GUI svn.r6748)
;
_audit_update_record
;
2023-11-02 deposited with the CCDC.	2024-04-08 downloaded from the CCDC.
;
_cell_angle_alpha 90
_cell_angle_beta 110.316(2)
_cell_angle_gamma 90
_cell_formula_units_Z 4
_cell_length_a 17.3426(3)
_cell_length_b 9.36730(10)
_cell_length_c 15.5652(3)
_cell_measurement_reflns_used 11920
_cell_measurement_temperature 293(2)
_cell_measurement_theta_max 60.1630
_cell_measurement_theta_min 2.3500
_cell_volume 2371.32(7)
_computing_cell_refinement 'CrysAlisPro 1.171.42.84a (Rigaku OD, 2023)'
_computing_data_collection 'CrysAlisPro 1.171.42.84a (Rigaku OD, 2023)'
_computing_data_reduction 'CrysAlisPro 1.171.42.84a (Rigaku OD, 2023)'
_computing_molecular_graphics 'Olex2 1.5 (Dolomanov et al., 2009)'
_computing_publication_material 'Olex2 1.5 (Dolomanov et al., 2009)'
_computing_structure_refinement 'SHELXL 2018/1 (Sheldrick, 2015)'
_computing_structure_solution 'SHELXT 2014/5 (Sheldrick, 2014)'
_diffrn_ambient_temperature 293(2)
_diffrn_detector 'Hybrid Pixel Array Detector'
_diffrn_detector_area_resol_mean 10.0000
_diffrn_detector_type HyPix
_diffrn_measured_fraction_theta_full 0.998
_diffrn_measured_fraction_theta_max 0.976
_diffrn_measurement_details
;
List of Runs (angles in degrees, time in seconds):

  # Type    Start    End  Width  t~exp~   \w     \q     \k     \f   Frames
#--------------------------------------------------------------------------
  1  \w   -107.00 -42.00   0.50    0.12    --  -78.15  77.00   0.00  130
  2  \w    -96.00 -18.00   0.50    0.12    --  -78.15  57.00  30.00  156
  3  \w    -29.00  -4.00   0.50    0.12    --  -78.15  77.00   0.00   50
  4  \w    -26.00  -1.00   0.50    0.12    --  -78.15  38.00-120.00   50
  5  \w    -71.00 -31.00   0.50    0.12    --  -78.15  38.00-120.00   80
  6  \w   -143.00-118.00   0.50    0.12    --  -78.15-109.00 -75.00   50
  7  \w   -117.00 -88.00   0.50    0.12    --  -78.15 -99.00 -60.00   58
  8  \w   -150.00 -88.00   0.50    0.12    --  -78.15 -99.00   0.00  124
  9  \w     -7.00  35.00   0.50    0.05    --   -0.78 -99.00-180.00   84
 10  \w     -8.00  35.00   0.50    0.05    --   -0.78 -99.00-150.00   86
 11  \w   -138.00 -88.00   0.50    0.12    --  -78.15 -77.00 -30.00  100
 12  \w   -105.00  -8.00   0.50    0.12    --  -78.15 109.00  21.00  194
 13  \w      1.00  38.00   0.50    0.05    --   -0.78 -99.00  30.00   74
 14  \w     -4.00  22.00   0.50    0.05    --   -0.78 -99.00  90.00   52
 15  \w      3.00  33.00   0.50    0.05    --   -0.78 -99.00 120.00   60
 16  \w      0.00  71.00   0.50    0.12    --   76.59 -38.00 -30.00  142
 17  \w     37.00  66.00   0.50    0.12    --   76.59-109.00 -75.00   58
 18  \w     87.00 133.00   0.50    0.12    --   76.59 109.00  21.00   92
 19  \w     80.00 147.00   0.50    0.12    --   76.59 125.00 -30.00  134
;
_diffrn_measurement_device 'four-circle diffractometer'
_diffrn_measurement_device_type 'ROD, Synergy Custom system, HyPix'
_diffrn_measurement_method '\w scans'
_diffrn_orient_matrix_type 'CrysAlisPro convention (1999,Acta A55,543-557)'
_diffrn_orient_matrix_UB_11 -0.0173072000
_diffrn_orient_matrix_UB_12 0.1255697000
_diffrn_orient_matrix_UB_13 -0.0435950000
_diffrn_orient_matrix_UB_21 0.0100706000
_diffrn_orient_matrix_UB_22 -0.0589122000
_diffrn_orient_matrix_UB_23 -0.0738205000
_diffrn_orient_matrix_UB_31 -0.0798780000
_diffrn_orient_matrix_UB_32 -0.0345166000
_diffrn_orient_matrix_UB_33 -0.0326908000
_diffrn_radiation_monochromator mirror
_diffrn_radiation_probe x-ray
_diffrn_radiation_type 'Ga K\a'
_diffrn_radiation_wavelength 1.3405
_diffrn_reflns_av_R_equivalents 0.0445
_diffrn_reflns_av_unetI/netI 0.0387
_diffrn_reflns_Laue_measured_fraction_full 0.998
_diffrn_reflns_Laue_measured_fraction_max 0.976
_diffrn_reflns_limit_h_max 18
_diffrn_reflns_limit_h_min -22
_diffrn_reflns_limit_k_max 11
_diffrn_reflns_limit_k_min -11
_diffrn_reflns_limit_l_max 20
_diffrn_reflns_limit_l_min -20
_diffrn_reflns_number 18636
_diffrn_reflns_point_group_measured_fraction_full 0.998
_diffrn_reflns_point_group_measured_fraction_max 0.976
_diffrn_reflns_theta_full 53.543
_diffrn_reflns_theta_max 60.293
_diffrn_reflns_theta_min 2.362
_diffrn_source 'micro-focus metaljet'
_exptl_absorpt_coefficient_mu 10.612
_exptl_absorpt_correction_T_max 1.00000
_exptl_absorpt_correction_T_min 0.51888
_exptl_absorpt_correction_type multi-scan
_exptl_absorpt_process_details
;
CrysAlisPro 1.171.42.84a (Rigaku Oxford Diffraction, 2023)
Empirical absorption correction using spherical harmonics,
implemented in SCALE3 ABSPACK scaling algorithm.
;
_exptl_crystal_colour 'clear light colourless'
_exptl_crystal_colour_lustre clear
_exptl_crystal_colour_modifier light
_exptl_crystal_colour_primary colourless
_exptl_crystal_density_diffrn 1.805
_exptl_crystal_description block
_exptl_crystal_F_000 1288
_exptl_crystal_size_max 0.5
_exptl_crystal_size_mid 0.5
_exptl_crystal_size_min 0.5
_refine_diff_density_max 0.559
_refine_diff_density_min -1.027
_refine_diff_density_rms 0.089
_refine_ls_extinction_method none
_refine_ls_goodness_of_fit_ref 1.046
_refine_ls_hydrogen_treatment constr
_refine_ls_matrix_type full
_refine_ls_number_parameters 342
_refine_ls_number_reflns 5280
_refine_ls_number_restraints 2
_refine_ls_restrained_S_all 1.051
_refine_ls_R_factor_all 0.0366
_refine_ls_R_factor_gt 0.0298
_refine_ls_shift/su_max 0.002
_refine_ls_shift/su_mean 0.000
_refine_ls_structure_factor_coef Fsqd
_refine_ls_weighting_details 'w=1/[\s^2^(Fo^2^)+(0.0375P)^2^+0.9934P] where P=(Fo^2^+2Fc^2^)/3'
_refine_ls_weighting_scheme calc
_refine_ls_wR_factor_gt 0.0725
_refine_ls_wR_factor_ref 0.0757
_reflns_Friedel_coverage 0.000
_reflns_number_gt 4522
_reflns_number_total 5280
_reflns_threshold_expression 'I > 2\s(I)'
_cod_data_source_file d4ce00292j2.cif
_cod_data_source_block gm-36-15_auto
_cod_depositor_comments 'Adding full bibliography for 7248523--7248531.cif.'
_cod_database_code 7248523
_shelx_shelxl_version_number 2018/1
_chemical_oxdiff_formula 'Ce C H O N'
_shelx_space_group_comment
;
The symmetry employed for this shelxl refinement is uniquely defined
by the following loop, which should always be used as a source of
symmetry information in preference to the above space-group names.
They are only intended as comments.
;
_shelx_estimated_absorpt_t_max 0.076
_shelx_estimated_absorpt_t_min 0.076
_olex2_refinement_description
;
1. Fixed Uiso
 At 1.2 times of:
  All C(H) groups
 At 1.5 times of:
  All O(H) groups, All O(H,H) groups
2. Restrained distances
 H00A-H00G
 2.1 with sigma of 0.02
 H00G-H00A
 2.3 with sigma of 0.02
3.a Free rotating group:
 O00C(H00F,H00G)
3.b Rotating group:
 O008(H00A,H00B), O00R(H00C,H00D)
3.c Ternary CH refined with riding coordinates:
 C00I(H00I), C00W(H00W), C00Z(H00Z)
3.d Aromatic/amide H refined with riding coordinates:
 C00E(H00E), C00L(H00L), C00M(H00M), C00N(H00N), C00P(H00P), C00Q(H00Q),
 C00T(H00T), C00V(H00V), C00X(H00X), C00Y(H00Y), C010(H010), C011(H011)
3.e Idealised tetrahedral OH refined as rotating group:
 O002(H002), O003(H003), O005(H005)
;
_olex2_submission_special_instructions 'No special instructions were received'
_oxdiff_exptl_absorpt_empirical_details
;
Empirical correction (ABSPACK) includes:
- Absorption correction using spherical harmonics
- Frame scaling
;
_oxdiff_exptl_absorpt_empirical_full_max 2.012
_oxdiff_exptl_absorpt_empirical_full_min 0.665

loop_
_space_group_symop_operation_xyz
'x, y, z'
'-x, y+1/2, -z+1/2'
'-x, -y, -z'
'x, -y-1/2, z-1/2'

loop_
_atom_site_label
_atom_site_type_symbol
_atom_site_fract_x
_atom_site_fract_y
_atom_site_fract_z
_atom_site_U_iso_or_equiv
_atom_site_adp_type
_atom_site_occupancy
_atom_site_site_symmetry_order
_atom_site_calc_flag
_atom_site_refinement_flags_posn
_atom_site_refinement_flags_adp
_atom_site_refinement_flags_occupancy
_atom_site_disorder_assembly
_atom_site_disorder_group
Ce01 Ce 0.50312(2) 0.12665(2) 0.66523(2) 0.02458(7) Uani 1 1 d . . . . .
O002 O 1.00682(13) 0.1904(2) 0.69766(17) 0.0350(5) Uani 1 1 d . . . . .
H002 H 1.007000 0.225298 0.746028 0.052 Uiso 1 1 calc R U . . .
O003 O 0.99869(13) -0.1832(2) 0.63852(17) 0.0358(5) Uani 1 1 d . . . . .
H003 H 0.992268 -0.222025 0.589307 0.054 Uiso 1 1 calc R U . . .
O004 O 0.40328(14) 0.4525(3) 0.74425(19) 0.0471(6) Uani 1 1 d . . . . .
O005 O 0.00498(14) 0.6875(2) 0.47608(16) 0.0368(5) Uani 1 1 d . . . . .
H005 H 0.005653 0.725097 0.428774 0.055 Uiso 1 1 calc R U . . .
O006 O 0.58089(13) 0.0549(3) 0.44203(16) 0.0369(5) Uani 1 1 d . . . . .
O007 O 0.39335(13) 0.2927(3) 0.63713(17) 0.0435(6) Uani 1 1 d . . . . .
O008 O 0.45602(19) 0.2409(3) 0.50049(19) 0.0576(7) Uani 1 1 d . . . . .
H00A H 0.462132 0.332096 0.504770 0.086 Uiso 1 1 d DR U . . .
H00B H 0.488743 0.214178 0.472781 0.086 Uiso 1 1 d R U . . .
O009 O 1.41043(15) 0.0130(3) 0.7335(2) 0.0536(7) Uani 1 1 d . . . . .
O00A O 1.40884(15) -0.1655(3) 0.8243(2) 0.0497(7) Uani 1 1 d . . . . .
O00B O 0.59960(14) 0.0545(3) 0.59020(18) 0.0534(7) Uani 1 1 d . . . . .
O00C O 0.5966(2) 0.4579(4) 0.5022(2) 0.0686(8) Uani 1 1 d G . . . .
H00F H 0.639963 0.423524 0.496531 0.103 Uiso 1 1 d G U . . .
H00G H 0.587620 0.417241 0.546607 0.103 Uiso 1 1 d DG U . . .
C00D C 0.71663(17) 0.0263(3) 0.5496(2) 0.0280(6) Uani 1 1 d . . . . .
C00E C 0.75716(19) 0.0751(4) 0.4929(2) 0.0368(7) Uani 1 1 d . . . . .
H00E H 0.727843 0.119811 0.437848 0.044 Uiso 1 1 calc R U . . .
C00F C 0.36549(18) 0.3926(3) 0.6699(2) 0.0301(7) Uani 1 1 d . . . . .
C00G C 0.88635(17) -0.0122(3) 0.5985(2) 0.0276(6) Uani 1 1 d . . . . .
C00H C 0.11648(17) 0.5135(3) 0.5224(2) 0.0276(6) Uani 1 1 d . . . . .
C00I C 0.97809(17) -0.0345(3) 0.6236(2) 0.0257(6) Uani 1 1 d . . . . .
H00I H 0.994575 -0.000398 0.572973 0.031 Uiso 1 1 calc R U . . .
C00J C 1.37517(17) -0.0630(4) 0.7731(2) 0.0302(6) Uani 1 1 d . . . . .
C00K C 1.12124(17) 0.0216(3) 0.7323(2) 0.0253(6) Uani 1 1 d . . . . .
C00L C 0.24201(18) 0.5481(3) 0.6493(2) 0.0337(7) Uani 1 1 d . . . . .
H00L H 0.271619 0.595967 0.702958 0.040 Uiso 1 1 calc R U . . .
C00M C 1.16136(18) -0.0942(3) 0.7845(2) 0.0320(7) Uani 1 1 d . . . . .
H00M H 1.132737 -0.154355 0.810387 0.038 Uiso 1 1 calc R U . . .
C00N C 1.24314(19) -0.1215(3) 0.7986(2) 0.0309(7) Uani 1 1 d . . . . .
H00N H 1.268862 -0.200258 0.833079 0.037 Uiso 1 1 calc R U . . .
C00O C 0.27945(17) 0.4410(3) 0.6166(2) 0.0272(6) Uani 1 1 d . . . . .
C00P C 0.84165(18) 0.0572(4) 0.5180(2) 0.0345(7) Uani 1 1 d . . . . .
H00P H 0.868635 0.092493 0.480264 0.041 Uiso 1 1 calc R U . . .
C00Q C 0.23558(19) 0.3732(3) 0.5350(2) 0.0318(7) Uani 1 1 d . . . . .
H00Q H 0.260563 0.302318 0.511957 0.038 Uiso 1 1 calc R U . . .
O00R O 0.5533(2) 0.2027(3) 0.83235(19) 0.0753(10) Uani 1 1 d . . . . .
H00C H 0.516177 0.185539 0.855569 0.113 Uiso 1 1 d R U . . .
H00D H 0.558537 0.293559 0.835467 0.113 Uiso 1 1 d R U . . .
C00S C 0.62586(18) 0.0471(3) 0.5256(2) 0.0315(7) Uani 1 1 d . . . . .
C00T C 0.16109(19) 0.5843(4) 0.6028(2) 0.0343(7) Uani 1 1 d . . . . .
H00T H 0.136336 0.656138 0.625331 0.041 Uiso 1 1 calc R U . . .
C00U C 1.28722(17) -0.0314(3) 0.7612(2) 0.0266(6) Uani 1 1 d . . . . .
C00V C 1.24778(19) 0.0858(3) 0.7104(2) 0.0342(7) Uani 1 1 d . . . . .
H00V H 1.276801 0.147235 0.685785 0.041 Uiso 1 1 calc R U . . .
C00W C 0.02521(17) 0.5407(3) 0.4758(2) 0.0269(6) Uani 1 1 d . . . . .
H00W H 0.008661 0.507806 0.412224 0.032 Uiso 1 1 calc R U . . .
C00X C 1.16543(19) 0.1122(3) 0.6957(2) 0.0333(7) Uani 1 1 d . . . . .
H00X H 1.139658 0.190919 0.661252 0.040 Uiso 1 1 calc R U . . .
C00Y C 0.15460(19) 0.4109(3) 0.4877(2) 0.0329(7) Uani 1 1 d . . . . .
H00Y H 0.125848 0.366804 0.432243 0.040 Uiso 1 1 calc R U . . .
C00Z C 1.02959(17) 0.0431(3) 0.7115(2) 0.0262(6) Uani 1 1 d . . . . .
H00Z H 1.015035 0.006366 0.762867 0.031 Uiso 1 1 calc R U . . .
C010 C 0.76114(18) -0.0416(4) 0.6310(2) 0.0358(7) Uani 1 1 d . . . . .
H010 H 0.734525 -0.074042 0.669813 0.043 Uiso 1 1 calc R U . . .
C011 C 0.84480(19) -0.0612(4) 0.6543(2) 0.0376(7) Uani 1 1 d . . . . .
H011 H 0.873849 -0.108179 0.708583 0.045 Uiso 1 1 calc R U . . .

loop_
_atom_site_aniso_label
_atom_site_aniso_U_11
_atom_site_aniso_U_22
_atom_site_aniso_U_33
_atom_site_aniso_U_23
_atom_site_aniso_U_13
_atom_site_aniso_U_12
Ce01 0.01639(9) 0.02552(10) 0.03193(10) -0.00062(6) 0.00851(7) 0.00123(6)
O002 0.0316(12) 0.0248(11) 0.0479(13) -0.0031(10) 0.0131(10) 0.0065(9)
O003 0.0324(12) 0.0263(11) 0.0471(13) -0.0050(10) 0.0118(10) 0.0032(9)
O004 0.0240(11) 0.0450(15) 0.0605(16) -0.0069(13) -0.0002(11) -0.0064(11)
O005 0.0351(12) 0.0275(11) 0.0487(14) 0.0079(10) 0.0158(11) 0.0086(10)
O006 0.0239(11) 0.0360(12) 0.0431(13) 0.0019(10) 0.0018(9) -0.0036(9)
O007 0.0299(12) 0.0458(15) 0.0530(15) 0.0012(12) 0.0122(11) 0.0165(11)
O008 0.082(2) 0.0478(16) 0.0500(16) 0.0050(13) 0.0327(15) 0.0061(15)
O009 0.0295(13) 0.0671(18) 0.0725(18) 0.0327(15) 0.0284(12) 0.0117(12)
O00A 0.0347(13) 0.0514(15) 0.0676(17) 0.0231(14) 0.0238(12) 0.0213(12)
O00B 0.0274(12) 0.085(2) 0.0514(15) -0.0130(15) 0.0182(11) 0.0093(13)
O00C 0.082(2) 0.072(2) 0.0554(18) 0.0113(16) 0.0282(17) -0.0106(18)
C00D 0.0203(14) 0.0284(16) 0.0359(15) -0.0048(12) 0.0104(12) 0.0019(11)
C00E 0.0249(15) 0.050(2) 0.0330(16) 0.0074(15) 0.0069(13) 0.0039(14)
C00F 0.0179(14) 0.0275(15) 0.0443(17) 0.0050(13) 0.0102(13) -0.0018(12)
C00G 0.0220(14) 0.0293(15) 0.0321(15) -0.0016(12) 0.0100(12) -0.0005(12)
C00H 0.0189(14) 0.0285(15) 0.0354(15) 0.0034(12) 0.0092(12) 0.0024(11)
C00I 0.0218(14) 0.0265(15) 0.0301(14) -0.0015(12) 0.0106(11) 0.0019(11)
C00J 0.0220(14) 0.0374(17) 0.0321(15) -0.0007(13) 0.0106(12) 0.0043(13)
C00K 0.0189(13) 0.0265(15) 0.0299(14) -0.0017(11) 0.0077(11) 0.0010(11)
C00L 0.0266(15) 0.0291(16) 0.0405(17) -0.0071(14) 0.0055(13) 0.0008(13)
C00M 0.0251(15) 0.0319(16) 0.0399(17) 0.0072(13) 0.0125(13) -0.0013(12)
C00N 0.0260(15) 0.0286(16) 0.0381(16) 0.0078(13) 0.0113(13) 0.0030(12)
C00O 0.0206(14) 0.0228(14) 0.0383(16) 0.0011(12) 0.0107(12) -0.0004(11)
C00P 0.0247(15) 0.0474(19) 0.0330(15) 0.0066(14) 0.0120(12) 0.0002(14)
C00Q 0.0255(15) 0.0295(16) 0.0404(17) -0.0052(13) 0.0115(13) 0.0051(12)
O00R 0.135(3) 0.0404(16) 0.0418(15) -0.0040(13) 0.0202(17) 0.0116(18)
C00S 0.0200(14) 0.0297(16) 0.0461(18) -0.0077(14) 0.0131(13) -0.0024(12)
C00T 0.0252(15) 0.0323(17) 0.0444(18) -0.0078(14) 0.0106(13) 0.0052(13)
C00U 0.0238(14) 0.0274(15) 0.0297(14) 0.0020(12) 0.0106(11) 0.0031(12)
C00V 0.0266(15) 0.0318(16) 0.0477(19) 0.0121(14) 0.0172(14) 0.0006(13)
C00W 0.0215(14) 0.0258(15) 0.0322(15) 0.0044(12) 0.0078(12) 0.0054(12)
C00X 0.0260(16) 0.0285(16) 0.0458(18) 0.0108(13) 0.0129(14) 0.0058(12)
C00Y 0.0243(15) 0.0352(17) 0.0377(16) -0.0061(13) 0.0088(13) 0.0010(13)
C00Z 0.0229(14) 0.0248(14) 0.0326(15) 0.0003(12) 0.0116(12) 0.0035(11)
C010 0.0259(15) 0.046(2) 0.0396(17) 0.0050(15) 0.0166(13) 0.0003(14)
C011 0.0257(16) 0.050(2) 0.0382(17) 0.0119(15) 0.0123(13) 0.0051(15)

loop_
_atom_type_symbol
_atom_type_description
_atom_type_scat_dispersion_real
_atom_type_scat_dispersion_imag
_atom_type_scat_source
C C 0.0137 0.0067 'International Tables Vol C Tables 4.2.6.8 and 6.1.1.4'
H H 0.0000 0.0000 'International Tables Vol C Tables 4.2.6.8 and 6.1.1.4'
Ce Ce -0.6939 7.7244 'International Tables Vol C Tables 4.2.6.8 and 6.1.1.4'
O O 0.0389 0.0241 'International Tables Vol C Tables 4.2.6.8 and 6.1.1.4'

loop_
_geom_angle_atom_site_label_1
_geom_angle_atom_site_label_2
_geom_angle_atom_site_label_3
_geom_angle
_geom_angle_site_symmetry_1
_geom_angle_site_symmetry_3
_geom_angle_publ_flag
O004 Ce01 O006 92.82(9) 2_646 3_656 ?
O004 Ce01 O008 140.38(9) 2_646 . ?
O004 Ce01 O009 82.04(8) 2_646 1_455 ?
O004 Ce01 O00A 102.96(9) 2_646 2_756 ?
O004 Ce01 O00B 69.82(10) 2_646 . ?
O004 Ce01 O00R 70.50(10) 2_646 . ?
O006 Ce01 O008 73.20(8) 3_656 . ?
O006 Ce01 O00R 142.75(10) 3_656 . ?
O007 Ce01 O004 153.21(9) . 2_646 ?
O007 Ce01 O006 94.54(8) . 3_656 ?
O007 Ce01 O008 66.26(9) . . ?
O007 Ce01 O009 76.15(9) . 1_455 ?
O007 Ce01 O00A 86.14(9) . 2_756 ?
O007 Ce01 O00B 136.87(10) . . ?
O007 Ce01 O00R 88.43(10) . . ?
O009 Ce01 O006 70.93(9) 1_455 3_656 ?
O009 Ce01 O008 124.69(9) 1_455 . ?
O009 Ce01 O00R 73.84(12) 1_455 . ?
O00A Ce01 O006 143.20(9) 2_756 3_656 ?
O00A Ce01 O008 73.53(10) 2_756 . ?
O00A Ce01 O009 143.50(10) 2_756 1_455 ?
O00A Ce01 O00B 74.74(10) 2_756 . ?
O00A Ce01 O00R 74.02(11) 2_756 . ?
O00B Ce01 O006 80.09(9) . 3_656 ?
O00B Ce01 O008 71.30(9) . . ?
O00B Ce01 O009 138.26(11) . 1_455 ?
O00B Ce01 O00R 121.23(11) . . ?
O00R Ce01 O008 139.73(10) . . ?
C00Z O002 H002 109.5 . . ?
C00I O003 H003 109.5 . . ?
C00F O004 Ce01 152.4(2) . 2_656 ?
C00W O005 H005 109.5 . . ?
C00S O006 Ce01 131.5(2) . 3_656 ?
C00F O007 Ce01 144.9(2) . . ?
Ce01 O008 H00A 109.9 . . ?
Ce01 O008 H00B 109.5 . . ?
H00A O008 H00B 104.0 . . ?
C00J O009 Ce01 168.1(2) . 1_655 ?
C00J O00A Ce01 142.5(2) . 2_746 ?
C00S O00B Ce01 155.1(2) . . ?
H00F O00C H00G 109.5 . . ?
C00E C00D C00S 121.4(3) . . ?
C00E C00D C010 119.3(3) . . ?
C010 C00D C00S 119.4(3) . . ?
C00D C00E H00E 120.0 . . ?
C00D C00E C00P 120.0(3) . . ?
C00P C00E H00E 120.0 . . ?
O004 C00F C00O 118.5(3) . . ?
O007 C00F O004 124.5(3) . . ?
O007 C00F C00O 117.0(3) . . ?
C00P C00G C00I 120.4(3) . . ?
C00P C00G C011 118.2(3) . . ?
C011 C00G C00I 121.4(3) . . ?
C00T C00H C00W 120.9(3) . . ?
C00Y C00H C00T 119.5(3) . . ?
C00Y C00H C00W 119.5(3) . . ?
O003 C00I C00G 110.8(2) . . ?
O003 C00I H00I 108.7 . . ?
O003 C00I C00Z 106.3(2) . . ?
C00G C00I H00I 108.7 . . ?
C00G C00I C00Z 113.5(2) . . ?
C00Z C00I H00I 108.7 . . ?
O009 C00J O00A 123.8(3) . . ?
O009 C00J C00U 118.9(3) . . ?
O00A C00J C00U 117.3(3) . . ?
C00M C00K C00X 118.7(3) . . ?
C00M C00K C00Z 120.1(3) . . ?
C00X C00K C00Z 121.0(3) . . ?
C00O C00L H00L 119.8 . . ?
C00T C00L H00L 119.8 . . ?
C00T C00L C00O 120.5(3) . . ?
C00K C00M H00M 119.5 . . ?
C00N C00M C00K 121.0(3) . . ?
C00N C00M H00M 119.5 . . ?
C00M C00N H00N 119.9 . . ?
C00M C00N C00U 120.2(3) . . ?
C00U C00N H00N 119.9 . . ?
C00L C00O C00F 121.2(3) . . ?
C00L C00O C00Q 119.4(3) . . ?
C00Q C00O C00F 119.4(3) . . ?
C00E C00P H00P 119.5 . . ?
C00G C00P C00E 121.1(3) . . ?
C00G C00P H00P 119.5 . . ?
C00O C00Q H00Q 119.9 . . ?
C00Y C00Q C00O 120.1(3) . . ?
C00Y C00Q H00Q 119.9 . . ?
Ce01 O00R H00C 109.8 . . ?
Ce01 O00R H00D 109.2 . . ?
H00C O00R H00D 104.1 . . ?
O006 C00S C00D 118.9(3) . . ?
O00B C00S O006 124.1(3) . . ?
O00B C00S C00D 117.0(3) . . ?
C00H C00T H00T 119.9 . . ?
C00L C00T C00H 120.1(3) . . ?
C00L C00T H00T 119.9 . . ?
C00N C00U C00J 120.6(3) . . ?
C00V C00U C00J 120.4(3) . . ?
C00V C00U C00N 119.0(3) . . ?
C00U C00V H00V 119.7 . . ?
C00U C00V C00X 120.7(3) . . ?
C00X C00V H00V 119.7 . . ?
O005 C00W C00H 112.3(2) . . ?
O005 C00W C00W 107.2(3) . 3_566 ?
O005 C00W H00W 108.7 . . ?
C00H C00W C00W 111.0(3) . 3_566 ?
C00H C00W H00W 108.7 . . ?
C00W C00W H00W 108.7 3_566 . ?
C00K C00X H00X 119.8 . . ?
C00V C00X C00K 120.4(3) . . ?
C00V C00X H00X 119.8 . . ?
C00H C00Y C00Q 120.3(3) . . ?
C00H C00Y H00Y 119.9 . . ?
C00Q C00Y H00Y 119.9 . . ?
O002 C00Z C00I 106.1(2) . . ?
O002 C00Z C00K 111.9(2) . . ?
O002 C00Z H00Z 109.0 . . ?
C00I C00Z H00Z 109.0 . . ?
C00K C00Z C00I 111.6(2) . . ?
C00K C00Z H00Z 109.0 . . ?
C00D C010 H010 119.9 . . ?
C011 C010 C00D 120.2(3) . . ?
C011 C010 H010 119.9 . . ?
C00G C011 H011 119.4 . . ?
C010 C011 C00G 121.2(3) . . ?
C010 C011 H011 119.4 . . ?

loop_
_geom_bond_atom_site_label_1
_geom_bond_atom_site_label_2
_geom_bond_distance
_geom_bond_site_symmetry_2
_geom_bond_publ_flag
Ce01 O004 2.386(2) 2_646 ?
Ce01 O006 2.472(2) 3_656 ?
Ce01 O007 2.378(2) . ?
Ce01 O008 2.633(3) . ?
Ce01 O009 2.456(2) 1_455 ?
Ce01 O00A 2.445(2) 2_756 ?
Ce01 O00B 2.445(2) . ?
Ce01 O00R 2.542(3) . ?
O002 H002 0.8200 . ?
O002 C00Z 1.430(4) . ?
O003 H003 0.8200 . ?
O003 C00I 1.436(4) . ?
O004 C00F 1.248(4) . ?
O005 H005 0.8200 . ?
O005 C00W 1.419(4) . ?
O006 C00S 1.265(4) . ?
O007 C00F 1.241(4) . ?
O008 H00A 0.8608 . ?
O008 H00B 0.8605 . ?
O009 C00J 1.234(4) . ?
O00A C00J 1.255(4) . ?
O00B C00S 1.242(4) . ?
O00C H00F 0.8497 . ?
O00C H00G 0.8502 . ?
C00D C00E 1.383(4) . ?
C00D C00S 1.499(4) . ?
C00D C010 1.388(4) . ?
C00E H00E 0.9300 . ?
C00E C00P 1.389(4) . ?
C00F C00O 1.504(4) . ?
C00G C00I 1.515(4) . ?
C00G C00P 1.384(4) . ?
C00G C011 1.386(4) . ?
C00H C00T 1.390(4) . ?
C00H C00W 1.516(4) . ?
C00H C00Y 1.379(4) . ?
C00I H00I 0.9800 . ?
C00I C00Z 1.534(4) . ?
C00J C00U 1.501(4) . ?
C00K C00M 1.389(4) . ?
C00K C00X 1.391(4) . ?
C00K C00Z 1.521(4) . ?
C00L H00L 0.9300 . ?
C00L C00O 1.384(4) . ?
C00L C00T 1.379(4) . ?
C00M H00M 0.9300 . ?
C00M C00N 1.382(4) . ?
C00N H00N 0.9300 . ?
C00N C00U 1.394(4) . ?
C00O C00Q 1.387(4) . ?
C00P H00P 0.9300 . ?
C00Q H00Q 0.9300 . ?
C00Q C00Y 1.386(4) . ?
O00R H00C 0.8558 . ?
O00R H00D 0.8555 . ?
C00T H00T 0.9300 . ?
C00U C00V 1.387(4) . ?
C00V H00V 0.9300 . ?
C00V C00X 1.388(4) . ?
C00W C00W 1.539(6) 3_566 ?
C00W H00W 0.9800 . ?
C00X H00X 0.9300 . ?
C00Y H00Y 0.9300 . ?
C00Z H00Z 0.9800 . ?
C010 H010 0.9300 . ?
C010 C011 1.380(4) . ?
C011 H011 0.9300 . ?

loop_
_geom_torsion_atom_site_label_1
_geom_torsion_atom_site_label_2
_geom_torsion_atom_site_label_3
_geom_torsion_atom_site_label_4
_geom_torsion
_geom_torsion_site_symmetry_1
_geom_torsion_site_symmetry_2
_geom_torsion_site_symmetry_3
_geom_torsion_site_symmetry_4
_geom_torsion_publ_flag
Ce01 O004 C00F O007 86.1(6) 2_656 . . . ?
Ce01 O004 C00F C00O -95.4(5) 2_656 . . . ?
Ce01 O006 C00S O00B -82.4(4) 3_656 . . . ?
Ce01 O006 C00S C00D 97.1(3) 3_656 . . . ?
Ce01 O007 C00F O004 8.1(6) . . . . ?
Ce01 O007 C00F C00O -170.4(3) . . . . ?
Ce01 O009 C00J O00A 10.2(15) 1_655 . . . ?
Ce01 O009 C00J C00U -170.7(11) 1_655 . . . ?
Ce01 O00A C00J O009 -45.3(6) 2_746 . . . ?
Ce01 O00A C00J C00U 135.6(3) 2_746 . . . ?
Ce01 O00B C00S O006 -26.2(8) . . . . ?
Ce01 O00B C00S C00D 154.4(5) . . . . ?
O003 C00I C00Z O002 -178.0(2) . . . . ?
O003 C00I C00Z C00K 59.8(3) . . . . ?
O004 C00F C00O C00L -1.0(5) . . . . ?
O004 C00F C00O C00Q -178.3(3) . . . . ?
O007 C00F C00O C00L 177.6(3) . . . . ?
O007 C00F C00O C00Q 0.3(4) . . . . ?
O009 C00J C00U C00N 174.7(3) . . . . ?
O009 C00J C00U C00V -3.3(5) . . . . ?
O00A C00J C00U C00N -6.2(5) . . . . ?
O00A C00J C00U C00V 175.9(3) . . . . ?
C00D C00E C00P C00G 1.6(5) . . . . ?
C00D C010 C011 C00G 1.0(5) . . . . ?
C00E C00D C00S O006 28.4(5) . . . . ?
C00E C00D C00S O00B -152.2(3) . . . . ?
C00E C00D C010 C011 -0.6(5) . . . . ?
C00F C00O C00Q C00Y 176.3(3) . . . . ?
C00G C00I C00Z O002 -56.0(3) . . . . ?
C00G C00I C00Z C00K -178.2(2) . . . . ?
C00I C00G C00P C00E 178.2(3) . . . . ?
C00I C00G C011 C010 -179.5(3) . . . . ?
C00J C00U C00V C00X 177.2(3) . . . . ?
C00K C00M C00N C00U 0.8(5) . . . . ?
C00L C00O C00Q C00Y -1.1(5) . . . . ?
C00M C00K C00X C00V 0.8(5) . . . . ?
C00M C00K C00Z O002 152.3(3) . . . . ?
C00M C00K C00Z C00I -89.0(3) . . . . ?
C00M C00N C00U C00J -177.7(3) . . . . ?
C00M C00N C00U C00V 0.3(5) . . . . ?
C00N C00U C00V C00X -0.8(5) . . . . ?
C00O C00L C00T C00H -0.2(5) . . . . ?
C00O C00Q C00Y C00H -1.6(5) . . . . ?
C00P C00G C00I O003 -124.1(3) . . . . ?
C00P C00G C00I C00Z 116.5(3) . . . . ?
C00P C00G C011 C010 -0.1(5) . . . . ?
C00S C00D C00E C00P 178.5(3) . . . . ?
C00S C00D C010 C011 -179.8(3) . . . . ?
C00T C00H C00W O005 41.2(4) . . . . ?
C00T C00H C00W C00W -78.9(4) . . . 3_566 ?
C00T C00H C00Y C00Q 3.3(5) . . . . ?
C00T C00L C00O C00F -175.3(3) . . . . ?
C00T C00L C00O C00Q 2.0(5) . . . . ?
C00U C00V C00X C00K 0.2(5) . . . . ?
C00W C00H C00T C00L 173.5(3) . . . . ?
C00W C00H C00Y C00Q -172.7(3) . . . . ?
C00X C00K C00M C00N -1.4(5) . . . . ?
C00X C00K C00Z O002 -31.1(4) . . . . ?
C00X C00K C00Z C00I 87.6(3) . . . . ?
C00Y C00H C00T C00L -2.5(5) . . . . ?
C00Y C00H C00W O005 -142.9(3) . . . . ?
C00Y C00H C00W C00W 97.1(4) . . . 3_566 ?
C00Z C00K C00M C00N 175.3(3) . . . . ?
C00Z C00K C00X C00V -175.8(3) . . . . ?
C010 C00D C00E C00P -0.7(5) . . . . ?
C010 C00D C00S O006 -152.5(3) . . . . ?
C010 C00D C00S O00B 27.0(5) . . . . ?
C011 C00G C00I O003 55.4(4) . . . . ?
C011 C00G C00I C00Z -64.1(4) . . . . ?
C011 C00G C00P C00E -1.2(5) . . . . ?
